data_4506208
loop_
_publ_author_name
'Liu, Yanyan'
'Li, Huijun'
'Han, Yi'
'Lv, Xiaofeng'
'Hou, Hongwei'
'Fan, Yaoting'

_publ_section_title
;
 Template-Assisted Synthesis of Co,Mn-MOFs with Magnetic Properties Based
 on Pyridinedicarboxylic Acid
;
_journal_issue 7
_journal_name_full 'Crystal Growth &amp; Design'
_journal_page_first 3505
_journal_paper_doi 10.1021/cg300237e
_journal_volume 12
_journal_year 2012
_chemical_formula_sum 'C28 H20 Mn3 N2 O14'
_chemical_formula_weight 773.28
_space_group_IT_number 14
_symmetry_cell_setting monoclinic
_symmetry_space_group_name_Hall '-P 2ybc'
_symmetry_space_group_name_H-M 'P 1 21/c 1'
_atom_sites_solution_hydrogens geom
_atom_sites_solution_primary direct
_atom_sites_solution_secondary difmap
_audit_creation_method SHELXL-97
_cell_angle_alpha 90.00
_cell_angle_beta 106.23(3)
_cell_angle_gamma 90.00
_cell_formula_units_Z 2
_cell_length_a 11.140(2)
_cell_length_b 17.579(4)
_cell_length_c 7.8365(16)
_cell_measurement_reflns_used 3263
_cell_measurement_temperature 293(2)
_cell_measurement_theta_max 27.8605
_cell_measurement_theta_min 1.9039
_cell_volume 1473.5(6)
_computing_cell_refinement 'CrystalClear (Rigaku/MSC Inc., 2006)'
_computing_data_collection 'CrystalClear (Rigaku/MSC Inc., 2006)'
_computing_data_reduction 'CrystalClear (Rigaku/MSC Inc., 2006)'
_computing_molecular_graphics 'SHELXTL (Sheldrick, 2008)'
_computing_publication_material 'SHELXTL (Sheldrick, 2008)'
_computing_structure_refinement 'SHELXS-97 (Sheldrick, 2008)'
_computing_structure_solution 'SHELXS-97 (Sheldrick, 2008)'
_diffrn_ambient_temperature 293(2)
_diffrn_measured_fraction_theta_full 0.999
_diffrn_measured_fraction_theta_max 0.999
_diffrn_measurement_device_type 'Saturn724 (4x4 bin mode)'
_diffrn_measurement_method dtprofit.ref
_diffrn_radiation_monochromator graphite
_diffrn_radiation_source 'fine-focus sealed tube'
_diffrn_radiation_type MoK\a
_diffrn_radiation_wavelength 0.71073
_diffrn_reflns_av_R_equivalents 0.0493
_diffrn_reflns_av_sigmaI/netI 0.0486
_diffrn_reflns_limit_h_max 13
_diffrn_reflns_limit_h_min -12
_diffrn_reflns_limit_k_max 21
_diffrn_reflns_limit_k_min -21
_diffrn_reflns_limit_l_max 9
_diffrn_reflns_limit_l_min -9
_diffrn_reflns_number 11064
_diffrn_reflns_theta_full 25.48
_diffrn_reflns_theta_max 25.48
_diffrn_reflns_theta_min 1.90
_exptl_absorpt_coefficient_mu 1.342
_exptl_absorpt_correction_T_max 1.0000
_exptl_absorpt_correction_T_min 0.9014
_exptl_absorpt_correction_type multi-scan
_exptl_absorpt_process_details 'CrystalClear (Rigaku/MSC Inc., 2006)'
_exptl_crystal_colour Colorless
_exptl_crystal_density_diffrn 1.743
_exptl_crystal_density_method 'not measured'
_exptl_crystal_description Prism
_exptl_crystal_F_000 778
_exptl_crystal_size_max 0.2000
_exptl_crystal_size_mid 0.2000
_exptl_crystal_size_min 0.2000
_refine_diff_density_max 0.408
_refine_diff_density_min -0.600
_refine_diff_density_rms 0.125
_refine_ls_extinction_method none
_refine_ls_goodness_of_fit_ref 1.094
_refine_ls_hydrogen_treatment mixed
_refine_ls_matrix_type full
_refine_ls_number_parameters 220
_refine_ls_number_reflns 2744
_refine_ls_number_restraints 4
_refine_ls_restrained_S_all 1.093
_refine_ls_R_factor_all 0.0707
_refine_ls_R_factor_gt 0.0545
_refine_ls_shift/su_max 0.000
_refine_ls_shift/su_mean 0.000
_refine_ls_structure_factor_coef Fsqd
_refine_ls_weighting_details 'calc w=1/[\s^2^(Fo^2^)+(0.0829P)^2^+0.0000P] where P=(Fo^2^+2Fc^2^)/3'
_refine_ls_weighting_scheme calc
_refine_ls_wR_factor_gt 0.1407
_refine_ls_wR_factor_ref 0.1527
_reflns_number_gt 2277
_reflns_number_total 2744
_reflns_threshold_expression >2sigma(I)
_cod_data_source_file cg300237e_si_002.cif
_cod_data_source_block b
_cod_depositor_comments
;
The following automatic conversions were performed:

'_symmetry_cell_setting' value 'Monoclinic' changed to 'monoclinic'
according to /home/saulius/struct/CIF-dictionaries/cif_core.dic
dictionary named 'cif_core.dic' version 2.4.1 from
2010-06-29.

'_exptl_absorpt_correction_type' value 'Multi-scan'
changed to 'multi-scan' according to
/home/saulius/struct/CIF-dictionaries/cif_core.dic dictionary named
'cif_core.dic' version 2.4.1 from 2010-06-29.

Automatic conversion script
Id: cif_fix_values 1891 2012-01-12 08:04:46Z andrius 
;
_cod_original_cell_volume 1473.4(5)
_cod_original_sg_symbol_H-M P2(1)/c
_cod_database_code 4506208

loop_
_symmetry_equiv_pos_as_xyz
'x, y, z'
'-x, y+1/2, -z+1/2'
'-x, -y, -z'
'x, -y-1/2, z-1/2'

loop_
_atom_site_label
_atom_site_type_symbol
_atom_site_fract_x
_atom_site_fract_y
_atom_site_fract_z
_atom_site_U_iso_or_equiv
_atom_site_adp_type
_atom_site_occupancy
_atom_site_symmetry_multiplicity
_atom_site_calc_flag
_atom_site_refinement_flags
Mn1 Mn 1.20436(6) 0.07377(4) 0.89354(8) 0.0266(2) Uani 1 1 d D
Mn2 Mn 1.0000 0.0000 0.5000 0.0258(3) Uani 1 2 d S
O1 O 1.0071(3) 0.08956(17) 0.6958(4) 0.0357(8) Uani 1 1 d .
O2 O 1.1036(3) 0.18705(19) 0.8449(5) 0.0484(10) Uani 1 1 d .
O3 O 1.2971(3) 0.0945(2) 0.6944(4) 0.0469(9) Uani 1 1 d .
O4 O 1.1725(3) 0.0418(2) 0.4499(4) 0.0536(10) Uani 1 1 d .
O5 O 0.7274(3) 0.45823(18) 0.5530(5) 0.0514(10) Uani 1 1 d .
O6 O 0.8975(3) 0.43908(19) 0.7705(5) 0.0501(10) Uani 1 1 d .
O7 O 1.0996(4) 0.0503(3) 1.0861(5) 0.0584(11) Uani 1 1 d D
N1 N 0.3590(3) 0.1229(2) 0.1086(5) 0.0307(9) Uani 1 1 d .
C1 C 1.0089(4) 0.1595(3) 0.7385(6) 0.0320(10) Uani 1 1 d .
C2 C 0.8968(4) 0.2077(2) 0.6599(6) 0.0296(10) Uani 1 1 d .
C3 C 0.7862(4) 0.1758(2) 0.5566(6) 0.0301(10) Uani 1 1 d .
H3 H 0.7810 0.1233 0.5413 0.036 Uiso 1 1 calc R
C4 C 0.6829(4) 0.2207(2) 0.4752(5) 0.0273(10) Uani 1 1 d .
C5 C 0.6925(4) 0.2992(2) 0.5025(5) 0.0274(9) Uani 1 1 d .
H5 H 0.6258 0.3304 0.4462 0.033 Uiso 1 1 calc R
C6 C 0.8014(4) 0.3315(2) 0.6134(5) 0.0274(10) Uani 1 1 d .
C7 C 0.9033(4) 0.2858(2) 0.6913(5) 0.0299(10) Uani 1 1 d .
H7 H 0.9759 0.3072 0.7643 0.036 Uiso 1 1 calc R
C8 C 0.8086(4) 0.4152(3) 0.6451(6) 0.0305(10) Uani 1 1 d .
C9 C 0.5681(4) 0.1866(2) 0.3558(5) 0.0284(10) Uani 1 1 d .
C10 C 0.4629(4) 0.2293(3) 0.2738(6) 0.0401(12) Uani 1 1 d .
H10 H 0.4604 0.2807 0.3004 0.048 Uiso 1 1 calc R
C11 C 0.3619(5) 0.1961(3) 0.1531(6) 0.0412(12) Uani 1 1 d .
H11 H 0.2928 0.2262 0.1005 0.049 Uiso 1 1 calc R
C12 C 0.4573(5) 0.0809(3) 0.1906(7) 0.0405(12) Uani 1 1 d .
H12 H 0.4568 0.0294 0.1629 0.049 Uiso 1 1 calc R
C13 C 0.5601(4) 0.1100(3) 0.3149(6) 0.0360(11) Uani 1 1 d .
H13 H 0.6249 0.0777 0.3720 0.043 Uiso 1 1 calc R
C14 C 1.2654(5) 0.0794(3) 0.5353(7) 0.0486(14) Uani 1 1 d .
H14 H 1.3167 0.0983 0.4697 0.058 Uiso 1 1 calc R
H7B H 1.134(4) 0.019(2) 1.168(4) 0.073 Uiso 1 1 d D
H7A H 1.077(5) 0.0891(14) 1.133(5) 0.073 Uiso 1 1 d D

loop_
_atom_site_aniso_label
_atom_site_aniso_U_11
_atom_site_aniso_U_22
_atom_site_aniso_U_33
_atom_site_aniso_U_23
_atom_site_aniso_U_13
_atom_site_aniso_U_12
Mn1 0.0224(4) 0.0226(4) 0.0281(4) -0.0012(3) -0.0037(3) -0.0007(3)
Mn2 0.0248(5) 0.0208(5) 0.0250(5) -0.0004(4) -0.0044(4) -0.0011(4)
O1 0.0297(17) 0.0262(17) 0.0405(18) -0.0092(14) -0.0078(14) 0.0049(14)
O2 0.0311(19) 0.034(2) 0.059(2) -0.0101(17) -0.0214(16) 0.0072(15)
O3 0.045(2) 0.059(2) 0.0336(19) -0.0053(16) 0.0058(16) -0.0193(18)
O4 0.047(2) 0.075(3) 0.038(2) -0.0146(19) 0.0107(17) -0.026(2)
O5 0.047(2) 0.0199(17) 0.074(3) 0.0014(17) -0.0051(19) 0.0055(16)
O6 0.054(2) 0.032(2) 0.052(2) -0.0182(16) -0.0045(18) -0.0109(17)
O7 0.050(2) 0.087(3) 0.040(2) -0.007(2) 0.0153(19) -0.018(2)
N1 0.026(2) 0.026(2) 0.034(2) -0.0046(16) 0.0000(16) -0.0049(16)
C1 0.028(2) 0.027(2) 0.034(3) -0.0026(19) -0.0026(19) 0.004(2)
C2 0.025(2) 0.025(2) 0.033(2) -0.0072(19) -0.0027(18) 0.0031(19)
C3 0.025(2) 0.020(2) 0.036(2) -0.0067(18) -0.0064(19) -0.0013(18)
C4 0.024(2) 0.024(2) 0.030(2) -0.0065(18) 0.0003(18) 0.0007(18)
C5 0.023(2) 0.022(2) 0.031(2) -0.0022(18) -0.0020(18) 0.0000(18)
C6 0.024(2) 0.020(2) 0.034(2) -0.0037(18) 0.0015(18) 0.0023(17)
C7 0.026(2) 0.026(2) 0.032(2) -0.0049(18) -0.0014(19) 0.0007(19)
C8 0.030(2) 0.025(2) 0.035(3) -0.0105(19) 0.007(2) -0.0047(19)
C9 0.024(2) 0.026(2) 0.030(2) -0.0033(18) 0.0002(18) 0.0000(18)
C10 0.032(3) 0.024(2) 0.055(3) -0.011(2) -0.004(2) 0.002(2)
C11 0.034(3) 0.027(3) 0.050(3) -0.002(2) -0.009(2) 0.001(2)
C12 0.033(3) 0.026(2) 0.053(3) -0.010(2) -0.003(2) 0.000(2)
C13 0.023(2) 0.026(2) 0.048(3) -0.005(2) -0.008(2) 0.0025(19)
C14 0.044(3) 0.061(4) 0.044(3) -0.007(3) 0.018(3) -0.017(3)

loop_
_atom_type_symbol
_atom_type_description
_atom_type_scat_dispersion_real
_atom_type_scat_dispersion_imag
_atom_type_scat_source
C C 0.0033 0.0016 'International Tables Vol C Tables 4.2.6.8 and 6.1.1.4'
H H 0.0000 0.0000 'International Tables Vol C Tables 4.2.6.8 and 6.1.1.4'
N N 0.0061 0.0033 'International Tables Vol C Tables 4.2.6.8 and 6.1.1.4'
O O 0.0106 0.0060 'International Tables Vol C Tables 4.2.6.8 and 6.1.1.4'
Mn Mn 0.3368 0.7283 'International Tables Vol C Tables 4.2.6.8 and 6.1.1.4'

loop_
_geom_angle_atom_site_label_1
_geom_angle_atom_site_label_2
_geom_angle_atom_site_label_3
_geom_angle
_geom_angle_site_symmetry_1
_geom_angle_site_symmetry_3
O3 Mn1 O5 94.94(15) . 2_746
O3 Mn1 O7 176.71(13) . .
O5 Mn1 O7 85.20(16) 2_746 .
O3 Mn1 N1 93.28(13) . 1_656
O5 Mn1 N1 93.54(13) 2_746 1_656
O7 Mn1 N1 90.00(14) . 1_656
O3 Mn1 O2 92.60(15) . .
O5 Mn1 O2 170.58(14) 2_746 .
O7 Mn1 O2 86.94(16) . .
N1 Mn1 O2 91.65(13) 1_656 .
O3 Mn1 O1 93.03(13) . .
O5 Mn1 O1 117.12(12) 2_746 .
O7 Mn1 O1 83.99(14) . .
N1 Mn1 O1 147.97(13) 1_656 .
O2 Mn1 O1 56.71(11) . .
O6 Mn2 O6 180.00(15) 4_565 2_746
O6 Mn2 O1 82.17(13) 4_565 3_756
O6 Mn2 O1 97.83(13) 2_746 3_756
O6 Mn2 O1 97.83(13) 4_565 .
O6 Mn2 O1 82.17(13) 2_746 .
O1 Mn2 O1 180.00(19) 3_756 .
O6 Mn2 O4 88.29(15) 4_565 .
O6 Mn2 O4 91.71(15) 2_746 .
O1 Mn2 O4 88.68(13) 3_756 .
O1 Mn2 O4 91.32(13) . .
O6 Mn2 O4 91.71(15) 4_565 3_756
O6 Mn2 O4 88.29(15) 2_746 3_756
O1 Mn2 O4 91.32(13) 3_756 3_756
O1 Mn2 O4 88.68(13) . 3_756
O4 Mn2 O4 180.0 . 3_756
C1 O1 Mn2 151.1(3) . .
C1 O1 Mn1 89.8(2) . .
Mn2 O1 Mn1 102.95(12) . .
C1 O2 Mn1 93.3(3) . .
C14 O3 Mn1 130.3(4) . .
C14 O4 Mn2 135.7(3) . .
C8 O5 Mn1 107.3(3) . 2_756
C8 O6 Mn2 161.4(3) . 2_756
C12 N1 C11 117.0(4) . .
C12 N1 Mn1 120.7(3) . 1_454
C11 N1 Mn1 122.1(3) . 1_454
O2 C1 O1 120.0(4) . .
O2 C1 C2 120.7(4) . .
O1 C1 C2 119.3(4) . .
C3 C2 C7 119.6(4) . .
C3 C2 C1 121.0(4) . .
C7 C2 C1 119.3(4) . .
C2 C3 C4 121.5(4) . .
C3 C4 C5 118.1(4) . .
C3 C4 C9 121.0(4) . .
C5 C4 C9 120.8(4) . .
C4 C5 C6 120.8(4) . .
C7 C6 C5 120.0(4) . .
C7 C6 C8 119.9(4) . .
C5 C6 C8 120.1(4) . .
C6 C7 C2 119.8(4) . .
O5 C8 O6 122.6(4) . .
O5 C8 C6 120.4(4) . .
O6 C8 C6 117.0(4) . .
C13 C9 C10 115.3(4) . .
C13 C9 C4 121.9(4) . .
C10 C9 C4 122.7(4) . .
C11 C10 C9 120.6(4) . .
N1 C11 C10 122.9(4) . .
N1 C12 C13 123.0(4) . .
C12 C13 C9 120.9(4) . .
O3 C14 O4 128.1(5) . .

loop_
_geom_bond_atom_site_label_1
_geom_bond_atom_site_label_2
_geom_bond_distance
_geom_bond_site_symmetry_2
Mn1 O3 2.130(4) .
Mn1 O5 2.168(3) 2_746
Mn1 O7 2.190(4) .
Mn1 N1 2.220(4) 1_656
Mn1 O2 2.266(3) .
Mn1 O1 2.325(3) .
Mn2 O6 2.130(3) 4_565
Mn2 O6 2.130(3) 2_746
Mn2 O1 2.184(3) 3_756
Mn2 O1 2.184(3) .
Mn2 O4 2.192(4) .
Mn2 O4 2.192(4) 3_756
O1 C1 1.273(5) .
O2 C1 1.245(5) .
O3 C14 1.227(6) .
O4 C14 1.253(6) .
O5 C8 1.244(5) .
O5 Mn1 2.168(3) 2_756
O6 C8 1.257(5) .
O6 Mn2 2.130(3) 2_756
N1 C12 1.329(6) .
N1 C11 1.331(6) .
N1 Mn1 2.220(3) 1_454
C1 C2 1.492(6) .
C2 C3 1.389(6) .
C2 C7 1.394(6) .
C3 C4 1.394(6) .
C4 C5 1.396(6) .
C4 C9 1.484(6) .
C5 C6 1.399(6) .
C6 C7 1.386(6) .
C6 C8 1.492(6) .
C9 C13 1.381(6) .
C9 C10 1.389(6) .
C10 C11 1.381(6) .
C12 C13 1.378(6) .
